data_4349034
loop_
_publ_author_name
'Li, Yu-Ling'
'Zhao, Yue'
'Wang, Peng'
'Kang, Yan-Shang'
'Liu, Qing'
'Zhang, Xiu-Du'
'Sun, Wei-Yin'

_publ_section_title
;
 Multifunctional Metal-Organic Frameworks with Fluorescent Sensing and
 Selective Adsorption Properties.
;
_journal_issue 22
_journal_name_full 'Inorganic chemistry'
_journal_page_first 11821
_journal_page_last 11830
_journal_paper_doi 10.1021/acs.inorgchem.6b01869
_journal_volume 55
_journal_year 2016
_chemical_formula_moiety 'C100 H110 Cd3 N16 O26'
_chemical_formula_sum 'C100 H110 Cd3 N16 O26'
_chemical_formula_weight 2289.23
_space_group_crystal_system triclinic
_space_group_IT_number 2
_space_group_name_Hall '-P 1'
_space_group_name_H-M_alt 'P -1'
_atom_sites_solution_hydrogens mixed
_audit_creation_method SHELXL-2014/7
_cell_angle_alpha 91.644(5)
_cell_angle_beta 101.974(5)
_cell_angle_gamma 93.755(5)
_cell_formula_units_Z 1
_cell_length_a 8.945(5)
_cell_length_b 14.856(5)
_cell_length_c 19.861(5)
_cell_measurement_reflns_used 6368
_cell_measurement_temperature 293(2)
_cell_measurement_theta_max 27.43
_cell_measurement_theta_min 2.33
_cell_volume 2573.9(18)
_computing_cell_refinement 'Bruker SMART'
_computing_data_collection 'Bruker SMART'
_computing_data_reduction 'Bruker SAINT'
_computing_molecular_graphics 'Bruker SHELXTL'
_computing_publication_material 'Bruker SHELXTL'
_computing_structure_refinement 'SHELXL-97 (Sheldrick, 1997)'
_computing_structure_solution 'SHELXS-97 (Sheldrick, 1990)'
_diffrn_ambient_temperature 293(2)
_diffrn_measured_fraction_theta_full 0.992
_diffrn_measured_fraction_theta_max 0.992
_diffrn_measurement_device_type 'CCD area detector'
_diffrn_measurement_method 'phi and omega scans'
_diffrn_radiation_type MoK\a
_diffrn_radiation_wavelength 0.71073
_diffrn_reflns_av_R_equivalents 0.0265
_diffrn_reflns_av_unetI/netI 0.0494
_diffrn_reflns_Laue_measured_fraction_full 0.992
_diffrn_reflns_Laue_measured_fraction_max 0.992
_diffrn_reflns_limit_h_max 10
_diffrn_reflns_limit_h_min -6
_diffrn_reflns_limit_k_max 17
_diffrn_reflns_limit_k_min -17
_diffrn_reflns_limit_l_max 23
_diffrn_reflns_limit_l_min -23
_diffrn_reflns_number 14521
_diffrn_reflns_point_group_measured_fraction_full 0.992
_diffrn_reflns_point_group_measured_fraction_max 0.992
_diffrn_reflns_theta_full 25.010
_diffrn_reflns_theta_max 25.010
_diffrn_reflns_theta_min 1.049
_exptl_absorpt_coefficient_mu 0.696
_exptl_crystal_colour colorless
_exptl_crystal_density_diffrn 1.477
_exptl_crystal_description flaky
_exptl_crystal_F_000 1174
_exptl_crystal_size_max 0.280
_exptl_crystal_size_mid 0.250
_exptl_crystal_size_min 0.220
_refine_diff_density_max 0.402
_refine_diff_density_min -0.467
_refine_diff_density_rms 0.082
_refine_ls_extinction_method none
_refine_ls_goodness_of_fit_ref 1.082
_refine_ls_hydrogen_treatment constr
_refine_ls_matrix_type full
_refine_ls_number_parameters 682
_refine_ls_number_reflns 9017
_refine_ls_number_restraints 24
_refine_ls_restrained_S_all 1.090
_refine_ls_R_factor_all 0.0441
_refine_ls_R_factor_gt 0.0340
_refine_ls_shift/su_max 0.003
_refine_ls_shift/su_mean 0.000
_refine_ls_structure_factor_coef Fsqd
_refine_ls_weighting_details 'w=1/[\s^2^(Fo^2^)+(0.0558P)^2^+0.9779P] where P=(Fo^2^+2Fc^2^)/3'
_refine_ls_weighting_scheme calc
_refine_ls_wR_factor_gt 0.0917
_refine_ls_wR_factor_ref 0.1080
_reflns_Friedel_coverage 0.000
_reflns_number_gt 7511
_reflns_number_total 9017
_reflns_threshold_expression 'I > 2\s(I)'
_cod_data_source_file ic6b01869_si_002.cif
_cod_data_source_block 2
_cod_database_code 4349034
_shelx_shelxl_version_number 2014/7
_shelx_space_group_comment
;
The symmetry employed for this shelxl refinement is uniquely defined
by the following loop, which should always be used as a source of
symmetry information in preference to the above space-group names.
They are only intended as comments.
;
_shelx_estimated_absorpt_t_min 0.829
_shelx_estimated_absorpt_t_max 0.862

loop_
_space_group_symop_operation_xyz
'x, y, z'
'-x, -y, -z'

loop_
_atom_site_label
_atom_site_type_symbol
_atom_site_fract_x
_atom_site_fract_y
_atom_site_fract_z
_atom_site_U_iso_or_equiv
_atom_site_adp_type
_atom_site_occupancy
_atom_site_site_symmetry_order
_atom_site_calc_flag
_atom_site_refinement_flags_posn
_atom_site_refinement_flags_adp
_atom_site_refinement_flags_occupancy
_atom_site_disorder_assembly
_atom_site_disorder_group
Cd1 Cd 0.95981(3) 1.02052(2) 1.27183(2) 0.02406(9) Uani 1 1 d . . . . .
Cd2 Cd 0.0000 0.5000 1.0000 0.03086(11) Uani 1 2 d S . P . .
N1 N 0.7845(3) 0.9680(2) 1.17891(15) 0.0334(7) Uani 1 1 d . . . . .
N2 N 0.6580(3) 0.8994(2) 1.08237(14) 0.0328(7) Uani 1 1 d . . . . .
N3 N 0.2111(4) 0.5470(2) 0.96044(15) 0.0370(7) Uani 1 1 d . . . . .
N4 N 0.4042(3) 0.6378(2) 0.94616(15) 0.0350(7) Uani 1 1 d . . . . .
N5 N 0.8509(3) 0.91339(19) 0.77785(15) 0.0297(6) Uani 1 1 d . . . . .
N6 N 0.6971(3) 0.8621(2) 0.84331(14) 0.0306(7) Uani 1 1 d . . . . .
N7 N 0.7949(8) 0.9176(5) 1.4461(3) 0.0533(19) Uani 0.6 1 d D . P A 1
O1 O -0.1602(3) 0.52699(18) 0.89670(12) 0.0429(7) Uani 1 1 d . . . . .
O2 O -0.0851(3) 0.67361(18) 0.89670(13) 0.0448(7) Uani 1 1 d . . . . .
O3 O -0.0189(3) 0.13819(17) 0.35219(14) 0.0421(6) Uani 1 1 d . . . . .
O4 O -0.2078(3) 0.15518(18) 0.26364(14) 0.046 Uani 1 1 d . . . . .
O5 O -0.8510(4) 0.87443(19) 0.23842(15) 0.0589(9) Uani 1 1 d . . . . .
O6 O -0.8664(3) 0.94224(19) 0.33649(14) 0.0452(7) Uani 1 1 d . . . . .
O7 O 0.7834(3) 0.9460(2) 1.33410(15) 0.0563(8) Uani 1 1 d . . . . .
O1W O 0.0457(3) 0.34899(18) 0.96595(14) 0.0488(7) Uani 1 1 d . . . . .
H1WA H -0.0412 0.3241 0.9322 0.073 Uiso 1 1 d R U . . .
H1WB H 0.0602 0.3123 1.0055 0.073 Uiso 1 1 d R U . . .
O2W O 0.3562(4) 0.6404(2) 0.13258(16) 0.0625(9) Uani 1 1 d . . . . .
H2WA H 0.2834 0.5886 0.1202 0.075 Uiso 1 1 d R U . . .
H2WB H 0.4613 0.6351 0.1680 0.075 Uiso 1 1 d R U . . .
O3W O 0.1710(4) 0.7818(2) 0.11764(16) 0.0720(10) Uani 1 1 d D . . . .
H3WA H 0.2534 0.7357 0.1291 0.086 Uiso 1 1 d R U . . .
H3WB H 0.1639 0.8069 0.1554 0.086 Uiso 1 1 d DR U . . .
O4W O 0.1691(4) 0.7955(2) 0.87753(18) 0.0755(10) Uani 1 1 d . . . . .
H4WB H 0.0973 0.7439 0.8737 0.091 Uiso 1 1 d DR U . . .
H4WA H 0.1878 0.8083 0.8382 0.091 Uiso 1 1 d DR U . . .
O5W O 0.1704(6) 0.9020(3) 1.0016(3) 0.1169(17) Uani 1 1 d D . . . .
H5WA H 0.1797 0.8655 0.9692 0.140 Uiso 1 1 d DR U . . .
H5WB H 0.1348 0.8604 1.0236 0.140 Uiso 1 1 d DR U . . .
C1 C 0.6831(4) 0.8806(2) 0.96325(18) 0.0328(8) Uani 1 1 d . . . . .
H1 H 0.7428 0.9349 0.9670 0.039 Uiso 1 1 calc R U . . .
C2 C 0.6265(4) 0.8482(2) 1.01876(18) 0.0336(8) Uani 1 1 d . . . . .
C3 C 0.5366(4) 0.7678(2) 1.01364(18) 0.0346(8) Uani 1 1 d . . . . .
H3 H 0.5002 0.7469 1.0514 0.042 Uiso 1 1 calc R U . . .
C4 C 0.5019(4) 0.7189(2) 0.95103(18) 0.0327(8) Uani 1 1 d . . . . .
C5 C 0.5565(4) 0.7486(2) 0.89493(18) 0.0333(8) Uani 1 1 d . . . . .
H5 H 0.5330 0.7154 0.8532 0.040 Uiso 1 1 calc R U . . .
C6 C 0.6472(4) 0.8290(2) 0.90227(18) 0.0308(8) Uani 1 1 d . . . . .
C7 C 0.7967(4) 0.9294(2) 1.12041(18) 0.0349(8) Uani 1 1 d . . . . .
H7 H 0.8890 0.9232 1.1068 0.042 Uiso 1 1 calc R U . . .
C8 C 0.6301(5) 0.9632(3) 1.1787(2) 0.0450(10) Uani 1 1 d . . . . .
H8 H 0.5872 0.9854 1.2141 0.054 Uiso 1 1 calc R U . . .
C9 C 0.5503(4) 0.9217(3) 1.1198(2) 0.0472(11) Uani 1 1 d . . . . .
H9 H 0.4445 0.9103 1.1069 0.057 Uiso 1 1 calc R U . . .
C10 C 0.2768(4) 0.6286(2) 0.97112(18) 0.0338(8) Uani 1 1 d . . . . .
H10 H 0.2392 0.6752 0.9936 0.041 Uiso 1 1 calc R U . . .
C11 C 0.3025(6) 0.5008(3) 0.9265(3) 0.0691(15) Uani 1 1 d . . . . .
H11 H 0.2852 0.4402 0.9122 0.083 Uiso 1 1 calc R U . . .
C12 C 0.4211(6) 0.5559(3) 0.9169(3) 0.0753(17) Uani 1 1 d . . . . .
H12 H 0.4988 0.5412 0.8947 0.090 Uiso 1 1 calc R U . . .
C13 C 0.8419(4) 0.8925(2) 0.84038(18) 0.0301(8) Uani 1 1 d . . . . .
H13 H 0.9241 0.8978 0.8780 0.036 Uiso 1 1 calc R U . . .
C14 C 0.7055(4) 0.8960(2) 0.73832(18) 0.0358(8) Uani 1 1 d . . . . .
H14 H 0.6775 0.9051 0.6914 0.043 Uiso 1 1 calc R U . . .
C15 C 0.6098(4) 0.8641(2) 0.77742(18) 0.0359(8) Uani 1 1 d . . . . .
H15 H 0.5060 0.8468 0.7630 0.043 Uiso 1 1 calc R U . . .
C16 C -0.1422(4) 0.6004(3) 0.86687(18) 0.0337(8) Uani 1 1 d . . . . .
C17 C -0.1891(4) 0.5961(2) 0.78944(17) 0.0285(7) Uani 1 1 d . . . . .
C18 C -0.2451(4) 0.5151(2) 0.75288(18) 0.0360(8) Uani 1 1 d . . . . .
H18 H -0.2611 0.4634 0.7766 0.043 Uiso 1 1 calc R U . . .
C19 C -0.2768(4) 0.5111(2) 0.68189(18) 0.0327(8) Uani 1 1 d . . . . .
H19 H -0.3125 0.4564 0.6583 0.039 Uiso 1 1 calc R U . . .
C20 C -0.2563(4) 0.5875(2) 0.64482(16) 0.0256(7) Uani 1 1 d . . . . .
C21 C -0.2046(4) 0.6688(2) 0.68124(17) 0.0318(8) Uani 1 1 d . . . . .
H21 H -0.1926 0.7209 0.6575 0.038 Uiso 1 1 calc R U . . .
C22 C -0.1709(4) 0.6729(2) 0.75232(17) 0.0327(8) Uani 1 1 d . . . . .
H22 H -0.1355 0.7277 0.7758 0.039 Uiso 1 1 calc R U . . .
C23 C -0.2913(4) 0.5808(2) 0.56813(16) 0.0245(7) Uani 1 1 d . . . . .
C24 C -0.2535(4) 0.5057(2) 0.53353(17) 0.0281(7) Uani 1 1 d . . . . .
H24 H -0.2036 0.4606 0.5588 0.034 Uiso 1 1 calc R U . . .
C25 C -0.2886(4) 0.4966(2) 0.46210(16) 0.0249(7) Uani 1 1 d . . . . .
C26 C -0.3637(4) 0.5647(2) 0.42521(17) 0.0274(7) Uani 1 1 d . . . . .
H26 H -0.3852 0.5601 0.3773 0.033 Uiso 1 1 calc R U . . .
C27 C -0.4076(4) 0.6395(2) 0.45837(16) 0.0258(7) Uani 1 1 d . . . . .
C28 C -0.3675(4) 0.6476(2) 0.53003(16) 0.0264(7) Uani 1 1 d . . . . .
H28 H -0.3920 0.6984 0.5528 0.032 Uiso 1 1 calc R U . . .
C29 C -0.2483(4) 0.4152(2) 0.42684(17) 0.0259(7) Uani 1 1 d . . . . .
C30 C -0.3429(4) 0.3778(2) 0.36625(19) 0.0353(9) Uani 1 1 d . . . . .
H30 H -0.4339 0.4036 0.3483 0.042 Uiso 1 1 calc R U . . .
C31 C -0.3035(4) 0.3034(2) 0.33269(19) 0.0371(9) Uani 1 1 d . . . . .
H31 H -0.3671 0.2809 0.2917 0.045 Uiso 1 1 calc R U . . .
C32 C -0.1715(4) 0.2614(2) 0.35869(18) 0.0299(8) Uani 1 1 d . . . . .
C33 C -0.0774(4) 0.2973(2) 0.41961(18) 0.0344(8) Uani 1 1 d . . . . .
H33 H 0.0117 0.2700 0.4383 0.041 Uiso 1 1 calc R U . . .
C34 C -0.1152(4) 0.3732(2) 0.45260(18) 0.0315(8) Uani 1 1 d . . . . .
H34 H -0.0501 0.3966 0.4929 0.038 Uiso 1 1 calc R U . . .
C35 C -0.1298(4) 0.1792(2) 0.3221(2) 0.0357(9) Uani 1 1 d . . . . .
C36 C -0.5037(4) 0.7065(2) 0.41882(17) 0.0265(7) Uani 1 1 d . . . . .
C37 C -0.5021(4) 0.7210(3) 0.35010(19) 0.0395(9) Uani 1 1 d . . . . .
H37 H -0.4345 0.6913 0.3290 0.047 Uiso 1 1 calc R U . . .
C38 C -0.5994(5) 0.7791(3) 0.31226(19) 0.0393(9) Uani 1 1 d . . . . .
H38 H -0.5971 0.7869 0.2662 0.047 Uiso 1 1 calc R U . . .
C39 C -0.6997(4) 0.8256(2) 0.34222(18) 0.0322(8) Uani 1 1 d . . . . .
C40 C -0.7001(5) 0.8119(3) 0.4108(2) 0.0411(9) Uani 1 1 d . . . . .
H40 H -0.7654 0.8430 0.4322 0.049 Uiso 1 1 calc R U . . .
C41 C -0.6053(4) 0.7529(3) 0.44803(19) 0.0379(9) Uani 1 1 d . . . . .
H41 H -0.6099 0.7441 0.4938 0.045 Uiso 1 1 calc R U . . .
C42 C -0.8137(4) 0.8850(2) 0.3019(2) 0.0366(9) Uani 1 1 d . . . . .
C43 C 0.7396(8) 0.9651(5) 1.3877(4) 0.0420(18) Uani 0.6 1 d D . P A 1
C44 C 0.6278(8) 1.0319(4) 1.3980(3) 0.097(2) Uani 1 1 d D . . . .
H44A H 0.5434 1.0016 1.4132 0.146 Uiso 1 1 calc R U . A 1
H44B H 0.5907 1.0597 1.3553 0.146 Uiso 1 1 calc R U . A 1
H44C H 0.6774 1.0773 1.4321 0.146 Uiso 1 1 calc R U . A 1
C45 C 0.7394(8) 0.9312(5) 1.5094(2) 0.096(2) Uani 1 1 d D . . . .
H45A H 0.7191 0.9934 1.5148 0.145 Uiso 1 1 calc R U . A 1
H45B H 0.8156 0.9155 1.5480 0.145 Uiso 1 1 calc R U . A 1
H45C H 0.6468 0.8936 1.5072 0.145 Uiso 1 1 calc R U . A 1
C46 C 0.8966(7) 0.8473(4) 1.4344(3) 0.104 Uani 1 1 d D . . . .
H46A H 0.8505 0.7891 1.4414 0.156 Uiso 1 1 calc R U . A 1
H46B H 0.9934 0.8577 1.4662 0.156 Uiso 1 1 calc R U . A 1
H46C H 0.9123 0.8492 1.3881 0.156 Uiso 1 1 calc R U . A 1
C47 C 0.7281(10) 0.6455(5) 0.2285(4) 0.0483(19) Uani 0.6 1 d D . P B 1
C48 C 0.7477(8) 0.7410(4) 0.2128(4) 0.096(2) Uani 0.6 1 d D . P B 1
H48A H 0.6507 0.7619 0.1911 0.144 Uiso 0.6 1 d R U P B 1
H48B H 0.7879 0.7757 0.2549 0.144 Uiso 0.6 1 d R U P B 1
H48C H 0.8180 0.7479 0.1824 0.144 Uiso 0.6 1 d R U P B 1
C49 C 0.8437(9) 0.5075(4) 0.2653(5) 0.132(3) Uani 0.6 1 d D . P B 1
H49A H 0.7376 0.4881 0.2615 0.198 Uiso 0.6 1 d R U P B 1
H49B H 0.8817 0.4783 0.2292 0.198 Uiso 0.6 1 d R U P B 1
H49C H 0.9014 0.4918 0.3092 0.198 Uiso 0.6 1 d R U P B 1
C50 C 1.0066(8) 0.6600(5) 0.2640(8) 0.217(7) Uani 0.6 1 d D . P B 1
H50A H 0.9897 0.7228 0.2588 0.326 Uiso 0.6 1 d R U P B 1
H50B H 1.0730 0.6523 0.3077 0.326 Uiso 0.6 1 d R U P B 1
H50C H 1.0533 0.6387 0.2277 0.326 Uiso 0.6 1 d R U P B 1
N8 N 0.8614(8) 0.6094(5) 0.2605(5) 0.068(2) Uani 0.6 1 d D . P B 1
O8 O 0.6100(4) 0.5937(3) 0.2223(2) 0.0869(12) Uani 0.6 1 d . . P B 1
C48' C 0.7477(8) 0.7410(4) 0.2128(4) 0.096(2) Uani 0.4 1 d . . P C 2
H48D H 0.6393 0.7301 0.1973 0.144 Uiso 0.4 1 d R U P C 2
H48E H 0.7675 0.7850 0.2516 0.144 Uiso 0.4 1 d R U P C 2
H48F H 0.7905 0.7673 0.1763 0.144 Uiso 0.4 1 d R U P C 2
C49' C 0.8437(9) 0.5075(4) 0.2653(5) 0.132(3) Uani 0.4 1 d . . P C 2
H49D H 0.7829 0.4530 0.2671 0.198 Uiso 0.4 1 d R U P C 2
H49E H 0.9181 0.4973 0.2374 0.198 Uiso 0.4 1 d R U P C 2
H49F H 0.9004 0.5252 0.3119 0.198 Uiso 0.4 1 d R U P C 2
C50' C 1.0066(8) 0.6600(5) 0.2640(8) 0.217(7) Uani 0.4 1 d . . P C 2
H50D H 1.0428 0.6021 0.2753 0.326 Uiso 0.4 1 d R U P C 2
H50E H 1.0576 0.6834 0.2279 0.326 Uiso 0.4 1 d R U P C 2
H50F H 1.0346 0.7011 0.3031 0.326 Uiso 0.4 1 d R U P C 2
C47' C 0.7466(16) 0.5819(10) 0.2379(6) 0.055(3) Uani 0.4 1 d . . P C 2
N8' N 0.8249(17) 0.6528(8) 0.2359(7) 0.062(3) Uani 0.4 1 d . . P C 2
O8' O 0.6100(4) 0.5937(3) 0.2223(2) 0.0869(12) Uani 0.4 1 d . . P C 2
C43' C 0.7960(15) 0.9213(10) 1.3948(8) 0.055(3) Uani 0.4 1 d . U P A 2
N7' N 0.7334(16) 0.9578(10) 1.4352(8) 0.072(3) Uani 0.4 1 d . U P A 2

loop_
_atom_site_aniso_label
_atom_site_aniso_U_11
_atom_site_aniso_U_22
_atom_site_aniso_U_33
_atom_site_aniso_U_23
_atom_site_aniso_U_13
_atom_site_aniso_U_12
Cd1 0.02926(14) 0.02133(14) 0.02138(14) 0.00032(9) 0.00440(10) 0.00354(9)
Cd2 0.0334(2) 0.0342(2) 0.02161(19) 0.00510(15) 0.00182(15) -0.01145(15)
N1 0.0371(17) 0.0322(17) 0.0292(16) -0.0068(13) 0.0038(13) 0.0038(13)
N2 0.0379(17) 0.0339(17) 0.0239(15) -0.0064(12) 0.0042(13) -0.0062(13)
N3 0.0417(18) 0.0385(18) 0.0306(17) 0.0008(14) 0.0121(14) -0.0132(14)
N4 0.0413(17) 0.0320(17) 0.0325(17) -0.0051(13) 0.0151(14) -0.0121(13)
N5 0.0293(15) 0.0300(16) 0.0305(16) 0.0029(12) 0.0088(13) 0.0003(12)
N6 0.0324(16) 0.0342(17) 0.0248(15) -0.0014(12) 0.0091(13) -0.0097(12)
N7 0.055(4) 0.072(5) 0.036(4) 0.027(4) 0.011(3) 0.010(4)
O1 0.0508(16) 0.0452(16) 0.0267(13) 0.0112(12) -0.0027(12) -0.0118(13)
O2 0.0641(18) 0.0385(16) 0.0271(14) -0.0024(11) 0.0016(13) -0.0042(13)
O3 0.0457(15) 0.0317(14) 0.0510(16) -0.0072(12) 0.0120(13) 0.0164(12)
O4 0.052 0.039 0.045 -0.017 0.010 0.003
O5 0.082(2) 0.0427(17) 0.0425(18) 0.0009(13) -0.0148(16) 0.0239(15)
O6 0.0520(17) 0.0462(17) 0.0453(16) 0.0195(13) 0.0189(14) 0.0274(13)
O7 0.0531(18) 0.078(2) 0.0395(17) 0.0168(16) 0.0139(15) -0.0054(16)
O1W 0.0655(19) 0.0420(16) 0.0338(15) 0.0004(12) 0.0025(14) -0.0079(14)
O2W 0.072(2) 0.055(2) 0.0528(19) 0.0084(15) -0.0007(16) -0.0111(16)
O3W 0.085(2) 0.075(2) 0.0476(19) -0.0142(17) -0.0027(18) 0.0048(19)
O4W 0.065(2) 0.082(3) 0.072(2) 0.0301(19) -0.0031(18) -0.0085(18)
O5W 0.158(5) 0.060(3) 0.124(4) 0.004(3) 0.015(3) -0.010(3)
C1 0.0321(19) 0.0314(19) 0.033(2) -0.0036(15) 0.0064(16) -0.0116(15)
C2 0.038(2) 0.036(2) 0.0259(18) -0.0068(15) 0.0072(16) -0.0055(16)
C3 0.038(2) 0.037(2) 0.0292(19) 0.0008(16) 0.0126(16) -0.0100(16)
C4 0.0351(19) 0.0300(19) 0.033(2) -0.0045(15) 0.0102(16) -0.0065(15)
C5 0.0365(19) 0.036(2) 0.0269(19) -0.0047(15) 0.0098(16) -0.0084(15)
C6 0.0260(17) 0.034(2) 0.0322(19) -0.0007(15) 0.0094(15) -0.0059(14)
C7 0.040(2) 0.032(2) 0.031(2) -0.0048(15) 0.0070(16) -0.0088(16)
C8 0.044(2) 0.054(3) 0.036(2) -0.0141(19) 0.0071(19) 0.0104(19)
C9 0.0264(19) 0.064(3) 0.049(3) -0.017(2) 0.0034(18) 0.0042(18)
C10 0.0329(19) 0.035(2) 0.035(2) -0.0020(16) 0.0137(16) -0.0086(15)
C11 0.083(4) 0.043(3) 0.090(4) -0.027(3) 0.052(3) -0.032(2)
C12 0.089(4) 0.051(3) 0.100(4) -0.034(3) 0.067(3) -0.025(3)
C13 0.0340(19) 0.0286(19) 0.0261(18) 0.0004(14) 0.0043(15) -0.0036(14)
C14 0.043(2) 0.037(2) 0.0262(19) 0.0021(16) 0.0039(17) 0.0000(16)
C15 0.037(2) 0.036(2) 0.031(2) -0.0032(16) 0.0016(16) -0.0055(16)
C16 0.0314(19) 0.042(2) 0.0258(18) 0.0053(16) 0.0025(15) 0.0022(16)
C17 0.0327(18) 0.0295(18) 0.0223(17) 0.0026(14) 0.0030(14) 0.0043(14)
C18 0.047(2) 0.030(2) 0.0283(19) 0.0074(15) 0.0024(17) -0.0007(16)
C19 0.039(2) 0.0282(19) 0.0276(19) -0.0007(15) 0.0002(16) -0.0006(15)
C20 0.0268(17) 0.0266(18) 0.0222(17) -0.0005(13) 0.0008(14) 0.0086(13)
C21 0.044(2) 0.0252(18) 0.0257(18) 0.0050(14) 0.0066(16) 0.0034(15)
C22 0.042(2) 0.0280(19) 0.0255(18) -0.0058(14) 0.0021(16) 0.0019(15)
C23 0.0277(17) 0.0236(17) 0.0211(17) 0.0007(13) 0.0015(14) 0.0050(13)
C24 0.0296(18) 0.0257(18) 0.0285(18) 0.0052(14) 0.0026(15) 0.0093(14)
C25 0.0253(17) 0.0218(17) 0.0257(17) -0.0025(13) 0.0011(14) 0.0038(13)
C26 0.0327(18) 0.0270(18) 0.0220(17) -0.0025(14) 0.0040(14) 0.0047(14)
C27 0.0270(17) 0.0246(17) 0.0243(17) 0.0017(13) 0.0011(14) 0.0042(13)
C28 0.0344(18) 0.0210(17) 0.0251(17) -0.0005(13) 0.0086(15) 0.0055(14)
C29 0.0308(18) 0.0226(17) 0.0251(17) 0.0006(13) 0.0071(14) 0.0045(13)
C30 0.0337(19) 0.031(2) 0.039(2) -0.0102(16) 0.0027(17) 0.0119(15)
C31 0.041(2) 0.035(2) 0.031(2) -0.0069(16) -0.0021(17) 0.0050(16)
C32 0.0347(19) 0.0221(17) 0.035(2) -0.0034(14) 0.0125(16) 0.0061(14)
C33 0.037(2) 0.032(2) 0.034(2) 0.0008(16) 0.0060(16) 0.0135(16)
C34 0.0307(18) 0.0319(19) 0.0296(19) -0.0046(15) 0.0000(15) 0.0089(15)
C35 0.040(2) 0.0258(19) 0.045(2) -0.0088(16) 0.0193(18) -0.0015(16)
C36 0.0289(18) 0.0247(17) 0.0246(17) 0.0016(14) 0.0013(14) 0.0048(14)
C37 0.048(2) 0.043(2) 0.032(2) 0.0073(17) 0.0130(18) 0.0234(18)
C38 0.056(2) 0.040(2) 0.0245(19) 0.0083(16) 0.0091(18) 0.0199(18)
C39 0.040(2) 0.0238(18) 0.0319(19) 0.0033(14) 0.0025(16) 0.0065(15)
C40 0.048(2) 0.040(2) 0.039(2) 0.0065(17) 0.0120(18) 0.0221(18)
C41 0.050(2) 0.041(2) 0.0255(19) 0.0077(16) 0.0106(17) 0.0181(18)
C42 0.034(2) 0.030(2) 0.043(2) 0.0120(17) 0.0018(18) 0.0023(16)
C43 0.046(5) 0.046(5) 0.033(5) 0.015(4) 0.004(4) 0.000(3)
C44 0.107(5) 0.085(5) 0.109(5) 0.023(4) 0.038(4) 0.029(4)
C45 0.135(6) 0.113(5) 0.040(3) 0.006(3) 0.024(3) -0.023(4)
C46 0.079 0.121 0.132 0.090 0.043 0.049
C47 0.039(5) 0.050(6) 0.058(5) 0.007(4) 0.013(4) 0.009(4)
C48 0.107(5) 0.053(4) 0.136(6) 0.035(4) 0.033(4) 0.023(3)
C49 0.125(6) 0.081(5) 0.223(9) 0.091(6) 0.091(6) 0.044(4)
C50 0.067(5) 0.082(6) 0.49(2) 0.076(9) 0.018(8) -0.006(4)
N8 0.046(5) 0.044(4) 0.111(7) 0.027(4) 0.008(4) 0.008(4)
O8 0.053(2) 0.102(3) 0.098(3) -0.029(2) 0.003(2) 0.012(2)
C48' 0.107(5) 0.053(4) 0.136(6) 0.035(4) 0.033(4) 0.023(3)
C49' 0.125(6) 0.081(5) 0.223(9) 0.091(6) 0.091(6) 0.044(4)
C50' 0.067(5) 0.082(6) 0.49(2) 0.076(9) 0.018(8) -0.006(4)
C47' 0.056(9) 0.070(10) 0.049(7) 0.016(7) 0.022(6) 0.024(7)
N8' 0.050(8) 0.046(7) 0.094(9) 0.022(6) 0.019(7) 0.004(6)
O8' 0.053(2) 0.102(3) 0.098(3) -0.029(2) 0.003(2) 0.012(2)
C43' 0.043(6) 0.062(7) 0.056(7) 0.011(6) 0.004(5) -0.014(5)
N7' 0.078(7) 0.078(7) 0.056(7) 0.014(6) 0.014(6) -0.023(6)

loop_
_atom_type_symbol
_atom_type_description
_atom_type_scat_dispersion_real
_atom_type_scat_dispersion_imag
_atom_type_scat_source
C C 0.0033 0.0016 'International Tables Vol C Tables 4.2.6.8 and 6.1.1.4'
H H 0.0000 0.0000 'International Tables Vol C Tables 4.2.6.8 and 6.1.1.4'
N N 0.0061 0.0033 'International Tables Vol C Tables 4.2.6.8 and 6.1.1.4'
O O 0.0106 0.0060 'International Tables Vol C Tables 4.2.6.8 and 6.1.1.4'
Cd Cd -0.8075 1.2024 'International Tables Vol C Tables 4.2.6.8 and 6.1.1.4'

loop_
_geom_angle_atom_site_label_1
_geom_angle_atom_site_label_2
_geom_angle_atom_site_label_3
_geom_angle
_geom_angle_site_symmetry_1
_geom_angle_site_symmetry_3
O6 Cd1 N1 126.56(11) 1_756 .
O6 Cd1 O3 94.80(10) 1_756 1_666
N1 Cd1 O3 135.68(10) . 1_666
O6 Cd1 N5 89.43(11) 1_756 2_777
N1 Cd1 N5 101.76(11) . 2_777
O3 Cd1 N5 92.80(10) 1_666 2_777
O6 Cd1 O7 84.47(11) 1_756 .
N1 Cd1 O7 83.39(11) . .
O3 Cd1 O7 85.95(11) 1_666 .
N5 Cd1 O7 173.64(10) 2_777 .
O6 Cd1 O4 147.75(10) 1_756 1_666
N1 Cd1 O4 83.06(10) . 1_666
O3 Cd1 O4 53.49(9) 1_666 1_666
N5 Cd1 O4 97.06(10) 2_777 1_666
O7 Cd1 O4 87.21(11) . 1_666
N3 Cd2 N3 180.0 . 2_567
N3 Cd2 O1 91.96(11) . .
N3 Cd2 O1 88.04(11) 2_567 .
N3 Cd2 O1 88.04(11) . 2_567
N3 Cd2 O1 91.96(11) 2_567 2_567
O1 Cd2 O1 180.0 . 2_567
N3 Cd2 O1W 93.06(11) . 2_567
N3 Cd2 O1W 86.94(11) 2_567 2_567
O1 Cd2 O1W 85.14(10) . 2_567
O1 Cd2 O1W 94.86(10) 2_567 2_567
N3 Cd2 O1W 86.94(11) . .
N3 Cd2 O1W 93.06(11) 2_567 .
O1 Cd2 O1W 94.86(10) . .
O1 Cd2 O1W 85.14(10) 2_567 .
O1W Cd2 O1W 180.0 2_567 .
C7 N1 C8 105.8(3) . .
C7 N1 Cd1 132.3(3) . .
C8 N1 Cd1 121.6(2) . .
C7 N2 C9 106.9(3) . .
C7 N2 C2 127.5(3) . .
C9 N2 C2 125.5(3) . .
C10 N3 C11 104.9(3) . .
C10 N3 Cd2 123.9(3) . .
C11 N3 Cd2 131.1(3) . .
C10 N4 C12 106.7(3) . .
C10 N4 C4 125.1(3) . .
C12 N4 C4 128.2(3) . .
C13 N5 C14 106.0(3) . .
C13 N5 Cd1 134.7(2) . 2_777
C14 N5 Cd1 119.1(2) . 2_777
C13 N6 C15 106.8(3) . .
C13 N6 C6 126.4(3) . .
C15 N6 C6 126.6(3) . .
C43 N7 C45 121.1(7) . .
C43 N7 C46 113.8(6) . .
C45 N7 C46 124.7(5) . .
C16 O1 Cd2 120.3(2) . .
C35 O3 Cd1 97.6(2) . 1_444
C35 O4 Cd1 85.4(2) . 1_444
C42 O6 Cd1 112.6(2) . 1_354
C43 O7 Cd1 134.0(4) . .
C43' O7 Cd1 133.7(6) . .
C6 C1 C2 117.5(3) . .
C3 C2 C1 121.8(3) . .
C3 C2 N2 118.5(3) . .
C1 C2 N2 119.7(3) . .
C2 C3 C4 118.6(3) . .
C5 C4 C3 121.3(3) . .
C5 C4 N4 121.0(3) . .
C3 C4 N4 117.7(3) . .
C4 C5 C6 118.4(3) . .
C1 C6 C5 122.4(3) . .
C1 C6 N6 119.1(3) . .
C5 C6 N6 118.4(3) . .
N1 C7 N2 111.4(3) . .
C9 C8 N1 110.1(3) . .
C8 C9 N2 105.8(3) . .
N3 C10 N4 112.3(3) . .
C12 C11 N3 110.1(4) . .
C11 C12 N4 106.0(4) . .
N5 C13 N6 111.1(3) . .
C15 C14 N5 110.1(3) . .
C14 C15 N6 106.0(3) . .
O2 C16 O1 125.0(3) . .
O2 C16 C17 118.6(3) . .
O1 C16 C17 116.3(3) . .
C22 C17 C18 118.3(3) . .
C22 C17 C16 120.4(3) . .
C18 C17 C16 121.3(3) . .
C19 C18 C17 120.4(3) . .
C18 C19 C20 121.3(3) . .
C21 C20 C19 118.3(3) . .
C21 C20 C23 121.8(3) . .
C19 C20 C23 119.9(3) . .
C22 C21 C20 120.6(3) . .
C21 C22 C17 121.0(3) . .
C24 C23 C28 119.0(3) . .
C24 C23 C20 120.2(3) . .
C28 C23 C20 120.7(3) . .
C25 C24 C23 121.4(3) . .
C24 C25 C26 118.5(3) . .
C24 C25 C29 120.0(3) . .
C26 C25 C29 121.5(3) . .
C25 C26 C27 121.6(3) . .
C28 C27 C26 118.5(3) . .
C28 C27 C36 120.3(3) . .
C26 C27 C36 121.1(3) . .
C23 C28 C27 121.0(3) . .
C34 C29 C30 117.4(3) . .
C34 C29 C25 121.5(3) . .
C30 C29 C25 121.1(3) . .
C31 C30 C29 121.0(3) . .
C30 C31 C32 121.4(3) . .
C31 C32 C33 118.1(3) . .
C31 C32 C35 121.1(3) . .
C33 C32 C35 120.8(3) . .
C34 C33 C32 120.6(3) . .
C33 C34 C29 121.5(3) . .
O3 C35 O4 123.3(3) . .
O3 C35 C32 118.0(3) . .
O4 C35 C32 118.7(3) . .
C41 C36 C37 117.2(3) . .
C41 C36 C27 121.0(3) . .
C37 C36 C27 121.7(3) . .
C38 C37 C36 121.3(3) . .
C39 C38 C37 120.9(3) . .
C40 C39 C38 117.8(3) . .
C40 C39 C42 119.6(3) . .
C38 C39 C42 122.5(3) . .
C41 C40 C39 121.3(3) . .
C40 C41 C36 121.5(3) . .
O5 C42 O6 124.1(3) . .
O5 C42 C39 119.7(3) . .
O6 C42 C39 116.2(3) . .
O7 C43 N7 118.0(7) . .
O7 C43 C44 128.0(6) . .
N7 C43 C44 114.0(7) . .
O8 C47 N8 114.7(7) . .
O8 C47 C48 130.8(7) . .
N8 C47 C48 114.2(8) . .
C47 N8 C50 119.3(8) . .
C47 N8 C49 113.1(7) . .
C50 N8 C49 123.8(6) . .
O8' C47' N8' 110.9(15) . .
O8' C47' C49' 137.2(12) . .
N8' C47' C49' 111.5(14) . .
C47' N8' C48' 120.6(15) . .
C47' N8' C50' 121.4(14) . .
C48' N8' C50' 117.7(8) . .
N7' C43' O7 121.8(18) . .
N7' C43' C46 107.9(15) . .
O7 C43' C46 130.1(12) . .
C43' N7' C45 125.5(17) . .
C43' N7' C44 110.3(15) . .
C45 N7' C44 123.9(11) . .

loop_
_geom_bond_atom_site_label_1
_geom_bond_atom_site_label_2
_geom_bond_distance
_geom_bond_site_symmetry_2
Cd1 O6 2.216(2) 1_756
Cd1 N1 2.242(3) .
Cd1 O3 2.304(3) 1_666
Cd1 N5 2.310(3) 2_777
Cd1 O7 2.430(3) .
Cd1 O4 2.567(3) 1_666
Cd2 N3 2.268(3) .
Cd2 N3 2.268(3) 2_567
Cd2 O1 2.308(2) .
Cd2 O1 2.308(2) 2_567
Cd2 O1W 2.409(3) 2_567
Cd2 O1W 2.409(3) .
N1 C7 1.309(4) .
N1 C8 1.377(5) .
N2 C7 1.352(4) .
N2 C9 1.384(5) .
N2 C2 1.423(4) .
N3 C10 1.305(5) .
N3 C11 1.366(6) .
N4 C10 1.334(5) .
N4 C12 1.364(5) .
N4 C4 1.431(4) .
N5 C13 1.306(4) .
N5 C14 1.377(5) .
N5 Cd1 2.310(3) 2_777
N6 C13 1.357(4) .
N6 C15 1.380(4) .
N6 C6 1.426(4) .
N7 C43 1.394(7) .
N7 C45 1.458(7) .
N7 C46 1.474(7) .
O1 C16 1.273(4) .
O2 C16 1.248(4) .
O3 C35 1.251(5) .
O3 Cd1 2.304(3) 1_444
O4 C35 1.253(5) .
O4 Cd1 2.567(3) 1_444
O5 C42 1.238(5) .
O6 C42 1.253(5) .
O6 Cd1 2.216(2) 1_354
O7 C43 1.240(8) .
O7 C43' 1.256(16) .
C1 C6 1.382(5) .
C1 C2 1.390(5) .
C2 C3 1.385(5) .
C3 C4 1.388(5) .
C4 C5 1.378(5) .
C5 C6 1.387(5) .
C8 C9 1.346(5) .
C11 C12 1.347(6) .
C14 C15 1.343(5) .
C16 C17 1.506(5) .
C17 C22 1.394(5) .
C17 C18 1.396(5) .
C18 C19 1.378(5) .
C19 C20 1.392(5) .
C20 C21 1.390(5) .
C20 C23 1.489(4) .
C21 C22 1.380(5) .
C23 C24 1.391(4) .
C23 C28 1.392(4) .
C24 C25 1.389(5) .
C25 C26 1.392(5) .
C25 C29 1.482(4) .
C26 C27 1.395(5) .
C27 C28 1.393(4) .
C27 C36 1.491(4) .
C29 C34 1.390(5) .
C29 C30 1.397(5) .
C30 C31 1.378(5) .
C31 C32 1.383(5) .
C32 C33 1.392(5) .
C32 C35 1.509(5) .
C33 C34 1.384(5) .
C36 C41 1.384(5) .
C36 C37 1.391(5) .
C37 C38 1.390(5) .
C38 C39 1.383(5) .
C39 C40 1.383(5) .
C39 C42 1.510(5) .
C40 C41 1.382(5) .
C43 C44 1.493(8) .
C44 N7' 1.594(17) .
C45 N7' 1.530(15) .
C46 C43' 1.589(17) .
C47 O8 1.248(10) .
C47 N8 1.380(8) .
C47 C48 1.468(8) .
C49 N8 1.520(7) .
C50 N8 1.445(7) .
C48' N8' 1.557(15) .
C49' C47' 1.496(15) .
C50' N8' 1.601(17) .
C47' O8' 1.222(14) .
C47' N8' 1.233(18) .
C43' N7' 1.20(2) .

loop_
_geom_hbond_atom_site_label_D
_geom_hbond_atom_site_label_H
_geom_hbond_atom_site_label_A
_geom_hbond_distance_DH
_geom_hbond_distance_HA
_geom_hbond_distance_DA
_geom_hbond_angle_DHA
_geom_hbond_site_symmetry_A
C46 H46C O7 0.96 2.08 2.583(6) 110.7 .
C45 H45B O3 0.96 2.58 3.538(7) 175.9 2_667
C15 H15 O4 0.93 2.61 3.509(5) 163.5 2_566
C1 H1 O5W 0.93 2.52 3.402(6) 159.3 2_677
O5W H5WB O3W 0.85 2.21 2.956(6) 146.6 1_556
O5W H5WA O4W 0.85 2.05 2.887(6) 167.1 .
O4W H4WA O4 0.86 2.15 3.001(5) 173.4 2_566
O4W H4WB O2 0.96 2.02 2.908(5) 153.5 .
O3W H3WB O5 0.84 1.94 2.780(4) 175.1 1_655
O3W H3WA O2W 1.03 1.73 2.745(5) 164.7 .
O2W H2WB O8 1.06 1.69 2.722(5) 162.8 .
O2W H2WA O1 0.97 1.96 2.918(4) 171.2 2_566
O1W H1WB O2 0.96 1.91 2.711(4) 138.9 2_567
O1W H1WA O3W 0.96 2.00 2.876(4) 150.9 2_566
C46 H46C O7 0.96 2.08 2.583(6) 110.7 .
C15 H15 O4 0.93 2.61 3.509(5) 163.5 2_566
O4W H4WA O4 0.86 2.15 3.001(5) 173.4 2_566
O4W H4WB O2 0.96 2.02 2.908(5) 153.5 .
O3W H3WB O5 0.84 1.94 2.780(4) 175.1 1_655
O3W H3WA O2W 1.03 1.73 2.745(5) 164.7 .
O2W H2WB O8 1.06 1.69 2.722(5) 162.8 .
O2W H2WA O1 0.97 1.96 2.918(4) 171.2 2_566
O1W H1WB O2 0.96 1.91 2.711(4) 138.9 2_567
O1W H1WA O3W 0.96 2.00 2.876(4) 150.9 2_566
C46 H46C O7 0.96 2.08 2.583(6) 110.7 .
C15 H15 O4 0.93 2.61 3.509(5) 163.5 2_566
O1W H1WB O2 0.96 1.91 2.711(4) 138.9 2_567
O1W H1WA O3W 0.96 2.00 2.876(4) 150.9 2_566
C46 H46C O7 0.96 2.08 2.583(6) 110.7 .
C15 H15 O4 0.93 2.61 3.509(5) 163.5 2_566
C1 H1 O5W 0.93 2.52 3.402(6) 159.3 2_677
O1W H1WB O2 0.96 1.91 2.711(4) 138.9 2_567
O1W H1WA O3W 0.96 2.00 2.876(4) 150.9 2_566
C46 H46C O7 0.96 2.08 2.583(6) 110.7 .
C15 H15 O4 0.93 2.61 3.509(5) 163.5 2_566
O1W H1WB O2 0.96 1.91 2.711(4) 138.9 2_567
O1W H1WA O3W 0.96 2.00 2.876(4) 150.9 2_566
C46 H46C O7 0.96 2.08 2.583(6) 110.7 .
C15 H15 O4 0.93 2.61 3.509(5) 163.5 2_566
C1 H1 O5W 0.93 2.52 3.402(6) 159.3 2_677
O1W H1WB O2 0.96 1.91 2.711(4) 138.9 2_567
O1W H1WA O3W 0.96 2.00 2.876(4) 150.9 2_566
C15 H15 O4 0.93 2.61 3.509(5) 163.5 2_566
C1 H1 O5W 0.93 2.52 3.402(6) 159.3 2_677
O1W H1WB O2 0.96 1.91 2.711(4) 138.9 2_567
O1W H1WA O3W 0.96 2.00 2.876(4) 150.9 2_566
C15 H15 O4 0.93 2.61 3.509(5) 163.5 2_566
O1W H1WB O2 0.96 1.91 2.711(4) 138.9 2_567
O1W H1WA O3W 0.96 2.00 2.876(4) 150.9 2_566
O1W H1WA O3W 0.96 2.00 2.876(4) 150.9 2_566
O1W H1WB O2 0.96 1.91 2.711(4) 138.9 2_567
C1 H1 O5W 0.93 2.52 3.402(6) 159.3 2_677
C15 H15 O4 0.93 2.61 3.509(5) 163.5 2_566
O1W H1WA O3W 0.96 2.00 2.876(4) 150.9 2_566
O1W H1WB O2 0.96 1.91 2.711(4) 138.9 2_567
C1 H1 O5W 0.93 2.52 3.402(6) 159.3 2_677
C15 H15 O4 0.93 2.61 3.509(5) 163.5 2_566
O1W H1WA O3W 0.96 2.00 2.876(4) 150.9 2_566
O1W H1WB O2 0.96 1.91 2.711(4) 138.9 2_567
C15 H15 O4 0.93 2.61 3.509(5) 163.5 2_566
C46 H46C O7 0.96 2.08 2.583(6) 110.7 .
O1W H1WA O3W 0.96 2.00 2.876(4) 150.9 2_566
O1W H1WB O2 0.96 1.91 2.711(4) 138.9 2_567
C15 H15 O4 0.93 2.61 3.509(5) 163.5 2_566
C46 H46C O7 0.96 2.08 2.583(6) 110.7 .
O1W H1WA O3W 0.96 2.00 2.876(4) 150.9 2_566
O1W H1WB O2 0.96 1.91 2.711(4) 138.9 2_567
C1 H1 O5W 0.93 2.52 3.402(6) 159.3 2_677
C15 H15 O4 0.93 2.61 3.509(5) 163.5 2_566
C46 H46C O7 0.96 2.08 2.583(6) 110.7 .
O1W H1WA O3W 0.96 2.00 2.876(4) 150.9 2_566
O1W H1WB O2 0.96 1.91 2.711(4) 138.9 2_567
C15 H15 O4 0.93 2.61 3.509(5) 163.5 2_566
C46 H46C O7 0.96 2.08 2.583(6) 110.7 .
O1W H1WA O3W 0.96 2.00 2.876(4) 150.9 2_566
O1W H1WB O2 0.96 1.91 2.711(4) 138.9 2_567
O2W H2WA O1 0.97 1.96 2.918(4) 171.2 2_566
O2W H2WB O8 1.06 1.69 2.722(5) 162.8 .
O3W H3WA O2W 1.03 1.73 2.745(5) 164.7 .
O3W H3WB O5 0.84 1.94 2.780(4) 175.1 1_655
O4W H4WB O2 0.96 2.02 2.908(5) 153.5 .
O4W H4WA O4 0.86 2.15 3.001(5) 173.4 2_566
O5W H5WA O4W 0.85 2.05 2.887(6) 167.1 .
O5W H5WB O3W 0.85 2.21 2.956(6) 146.6 1_556
C1 H1 O5W 0.93 2.52 3.402(6) 159.3 2_677
C15 H15 O4 0.93 2.61 3.509(5) 163.5 2_566
C45 H45B O3 0.96 2.58 3.538(7) 175.9 2_667
C46 H46C O7 0.96 2.08 2.583(6) 110.7 .

loop_
_geom_torsion_atom_site_label_1
_geom_torsion_atom_site_label_2
_geom_torsion_atom_site_label_3
_geom_torsion_atom_site_label_4
_geom_torsion
_geom_torsion_site_symmetry_1
C6 C1 C2 C3 -0.5(6) .
C6 C1 C2 N2 -178.9(3) .
C7 N2 C2 C3 125.8(4) .
C9 N2 C2 C3 -48.6(5) .
C7 N2 C2 C1 -55.7(5) .
C9 N2 C2 C1 129.9(4) .
C1 C2 C3 C4 -0.4(6) .
N2 C2 C3 C4 178.1(3) .
C2 C3 C4 C5 0.7(6) .
C2 C3 C4 N4 -177.7(3) .
C10 N4 C4 C5 -134.9(4) .
C12 N4 C4 C5 45.9(6) .
C10 N4 C4 C3 43.5(5) .
C12 N4 C4 C3 -135.7(5) .
C3 C4 C5 C6 -0.2(6) .
N4 C4 C5 C6 178.2(3) .
C2 C1 C6 C5 1.0(5) .
C2 C1 C6 N6 177.1(3) .
C4 C5 C6 C1 -0.7(6) .
C4 C5 C6 N6 -176.8(3) .
C13 N6 C6 C1 51.5(5) .
C15 N6 C6 C1 -132.9(4) .
C13 N6 C6 C5 -132.3(4) .
C15 N6 C6 C5 43.3(5) .
C8 N1 C7 N2 -0.2(4) .
Cd1 N1 C7 N2 172.9(2) .
C9 N2 C7 N1 0.5(4) .
C2 N2 C7 N1 -174.7(3) .
C7 N1 C8 C9 -0.2(5) .
Cd1 N1 C8 C9 -174.2(3) .
N1 C8 C9 N2 0.4(5) .
C7 N2 C9 C8 -0.5(5) .
C2 N2 C9 C8 174.8(4) .
C11 N3 C10 N4 0.1(5) .
Cd2 N3 C10 N4 176.2(2) .
C12 N4 C10 N3 0.4(5) .
C4 N4 C10 N3 -179.0(3) .
C10 N3 C11 C12 -0.5(6) .
Cd2 N3 C11 C12 -176.3(4) .
N3 C11 C12 N4 0.8(7) .
C10 N4 C12 C11 -0.7(6) .
C4 N4 C12 C11 178.6(4) .
C14 N5 C13 N6 0.1(4) .
Cd1 N5 C13 N6 173.9(2) 2_777
C15 N6 C13 N5 0.2(4) .
C6 N6 C13 N5 176.5(3) .
C13 N5 C14 C15 -0.4(4) .
Cd1 N5 C14 C15 -175.4(2) 2_777
N5 C14 C15 N6 0.6(4) .
C13 N6 C15 C14 -0.5(4) .
C6 N6 C15 C14 -176.8(3) .
Cd2 O1 C16 O2 -27.5(5) .
Cd2 O1 C16 C17 150.3(2) .
O2 C16 C17 C22 -0.9(5) .
O1 C16 C17 C22 -178.9(3) .
O2 C16 C17 C18 176.1(3) .
O1 C16 C17 C18 -1.8(5) .
C22 C17 C18 C19 1.9(5) .
C16 C17 C18 C19 -175.2(3) .
C17 C18 C19 C20 -1.0(6) .
C18 C19 C20 C21 -0.8(5) .
C18 C19 C20 C23 179.8(3) .
C19 C20 C21 C22 1.6(5) .
C23 C20 C21 C22 -179.0(3) .
C20 C21 C22 C17 -0.6(6) .
C18 C17 C22 C21 -1.2(5) .
C16 C17 C22 C21 176.0(3) .
C21 C20 C23 C24 141.2(3) .
C19 C20 C23 C24 -39.4(5) .
C21 C20 C23 C28 -41.5(5) .
C19 C20 C23 C28 137.9(3) .
C28 C23 C24 C25 0.8(5) .
C20 C23 C24 C25 178.2(3) .
C23 C24 C25 C26 -0.2(5) .
C23 C24 C25 C29 -179.3(3) .
C24 C25 C26 C27 -1.8(5) .
C29 C25 C26 C27 177.2(3) .
C25 C26 C27 C28 3.3(5) .
C25 C26 C27 C36 -172.9(3) .
C24 C23 C28 C27 0.8(5) .
C20 C23 C28 C27 -176.6(3) .
C26 C27 C28 C23 -2.8(5) .
C36 C27 C28 C23 173.4(3) .
C24 C25 C29 C34 -35.4(5) .
C26 C25 C29 C34 145.6(3) .
C24 C25 C29 C30 144.7(4) .
C26 C25 C29 C30 -34.4(5) .
C34 C29 C30 C31 -1.4(6) .
C25 C29 C30 C31 178.5(3) .
C29 C30 C31 C32 1.9(6) .
C30 C31 C32 C33 -0.9(6) .
C30 C31 C32 C35 179.3(4) .
C31 C32 C33 C34 -0.4(5) .
C35 C32 C33 C34 179.3(3) .
C32 C33 C34 C29 0.8(6) .
C30 C29 C34 C33 0.1(5) .
C25 C29 C34 C33 -179.9(3) .
Cd1 O3 C35 O4 -4.0(4) 1_444
Cd1 O3 C35 C32 175.6(3) 1_444
Cd1 O4 C35 O3 3.6(4) 1_444
Cd1 O4 C35 C32 -176.0(3) 1_444
C31 C32 C35 O3 -171.8(3) .
C33 C32 C35 O3 8.5(5) .
C31 C32 C35 O4 7.8(5) .
C33 C32 C35 O4 -172.0(3) .
C28 C27 C36 C41 -27.1(5) .
C26 C27 C36 C41 149.0(4) .
C28 C27 C36 C37 156.9(4) .
C26 C27 C36 C37 -27.0(5) .
C41 C36 C37 C38 -0.5(6) .
C27 C36 C37 C38 175.6(4) .
C36 C37 C38 C39 1.0(7) .
C37 C38 C39 C40 -0.3(6) .
C37 C38 C39 C42 -176.3(4) .
C38 C39 C40 C41 -0.9(6) .
C42 C39 C40 C41 175.2(4) .
C39 C40 C41 C36 1.4(7) .
C37 C36 C41 C40 -0.7(6) .
C27 C36 C41 C40 -176.9(4) .
Cd1 O6 C42 O5 1.7(5) 1_354
Cd1 O6 C42 C39 -177.3(2) 1_354
C40 C39 C42 O5 -155.5(4) .
C38 C39 C42 O5 20.4(6) .
C40 C39 C42 O6 23.6(5) .
C38 C39 C42 O6 -160.5(4) .
Cd1 O7 C43 N7 -106.5(7) .
Cd1 O7 C43 C44 76.1(9) .
C45 N7 C43 O7 -175.0(6) .
C46 N7 C43 O7 -2.0(10) .
C45 N7 C43 C44 2.8(11) .
C46 N7 C43 C44 175.8(6) .
O8 C47 N8 C50 173.7(9) .
C48 C47 N8 C50 -11.2(13) .
O8 C47 N8 C49 14.6(11) .
C48 C47 N8 C49 -170.3(7) .
O8' C47' N8' C48' -2.2(17) .
C49' C47' N8' C48' -176.8(9) .
O8' C47' N8' C50' 171.3(11) .
C49' C47' N8' C50' -3.2(17) .
Cd1 O7 C43' N7' 110.6(13) .
Cd1 O7 C43' C46 -64.8(16) .
O7 C43' N7' C45 178.6(9) .
C46 C43' N7' C45 -5.0(17) .
O7 C43' N7' C44 4.7(17) .
C46 C43' N7' C44 -178.9(8) .
